data_1506176
loop_
_publ_author_name
'Clark, Timothy B.'
'Woerpel, K. A.'

_publ_section_title
;
 Formation and reactivity of silacyclopropenes derived from siloxyalkynes:
 stereoselective formation of 1,2,4-triols.
;
_journal_issue 18
_journal_name_full 'Organic letters'
_journal_page_first 4109
_journal_page_last 4112
_journal_paper_doi 10.1021/ol061652g
_journal_volume 8
_journal_year 2006
_chemical_formula_sum 'C20 H32 O3'
_chemical_formula_weight 320.46
_chemical_name_systematic
; 
 ? 
;
_space_group_IT_number 2
_symmetry_cell_setting triclinic
_symmetry_space_group_name_Hall '-P 1'
_symmetry_space_group_name_H-M 'P -1'
_atom_sites_solution_hydrogens geom
_atom_sites_solution_primary direct
_atom_sites_solution_secondary difmap
_audit_creation_method SHELXTL
_cell_angle_alpha 70.808(2)
_cell_angle_beta 87.714(2)
_cell_angle_gamma 80.765(2)
_cell_formula_units_Z 4
_cell_length_a 11.4318(11)
_cell_length_b 11.9829(11)
_cell_length_c 16.2499(16)
_cell_measurement_temperature 253(2)
_cell_volume 2074.8(3)
_computing_cell_refinement 'Bruker SMART/SAINT'
_computing_data_collection 'Bruker SMART'
_computing_data_reduction 'Bruker SAINT'
_computing_molecular_graphics 'Bruker SHELXTL'
_computing_publication_material 'Bruker SHELXTL'
_computing_structure_refinement 'Bruker SHELXTL'
_computing_structure_solution 'Bruker SHELXTL'
_diffrn_ambient_temperature 253(2)
_diffrn_measured_fraction_theta_full 1.000
_diffrn_measured_fraction_theta_max 1.000
_diffrn_measurement_device_type 'CCD area detector'
_diffrn_measurement_method 'phi and omega scans'
_diffrn_radiation_monochromator graphite
_diffrn_radiation_source 'normal-focus sealed tube'
_diffrn_radiation_type MoK\a
_diffrn_radiation_wavelength 0.71073
_diffrn_reflns_av_R_equivalents 0.0317
_diffrn_reflns_av_sigmaI/netI 0.0376
_diffrn_reflns_limit_h_max 12
_diffrn_reflns_limit_h_min -12
_diffrn_reflns_limit_k_max 13
_diffrn_reflns_limit_k_min -13
_diffrn_reflns_limit_l_max 18
_diffrn_reflns_limit_l_min -18
_diffrn_reflns_number 15878
_diffrn_reflns_theta_full 23.25
_diffrn_reflns_theta_max 23.25
_diffrn_reflns_theta_min 1.80
_diffrn_standards_decay_% '< 1.0'
_diffrn_standards_interval_count 'initial 50 frames recollected'
_diffrn_standards_number '50 frames'
_exptl_absorpt_coefficient_mu 0.067
_exptl_absorpt_correction_T_max 0.9848
_exptl_absorpt_correction_T_min 0.9737
_exptl_absorpt_correction_type multi-scan
_exptl_absorpt_process_details 'Bruker SADABS'
_exptl_crystal_colour colorless
_exptl_crystal_density_diffrn 1.026
_exptl_crystal_density_meas ?
_exptl_crystal_density_method 'not measured'
_exptl_crystal_description prism
_exptl_crystal_F_000 704
_exptl_crystal_size_max 0.40
_exptl_crystal_size_mid 0.27
_exptl_crystal_size_min 0.23
_refine_diff_density_max 0.956
_refine_diff_density_min -0.780
_refine_diff_density_rms 0.081
_refine_ls_extinction_method none
_refine_ls_goodness_of_fit_ref 2.664
_refine_ls_hydrogen_treatment constr
_refine_ls_matrix_type full
_refine_ls_number_parameters 215
_refine_ls_number_reflns 5975
_refine_ls_number_restraints 0
_refine_ls_restrained_S_all 2.664
_refine_ls_R_factor_all 0.1697
_refine_ls_R_factor_gt 0.1305
_refine_ls_shift/su_max 0.058
_refine_ls_shift/su_mean 0.008
_refine_ls_structure_factor_coef Fsqd
_refine_ls_weighting_details 'calc w=1/[\s^2^(Fo^2^)+(0.1000P)^2^+0.0000P] where P=(Fo^2^+2Fc^2^)/3'
_refine_ls_weighting_scheme calc
_refine_ls_wR_factor_gt 0.3737
_refine_ls_wR_factor_ref 0.3986
_reflns_number_gt 4012
_reflns_number_total 5975
_reflns_threshold_expression >2sigma(I)
_cod_data_source_file ol061652gsi20060705_024016.cif
_cod_data_source_block kaw85
_cod_depositor_comments
;
The following automatic conversions were performed:

'_symmetry_cell_setting' value 'Triclinic' changed to 'triclinic'
according to /home/saulius/struct/CIF-dictionaries/cif_core.dic
dictionary named 'cif_core.dic' version 2.4.1 from 2010-06-29.

Automatic conversion script
Id: cif_fix_values 1715 2011-07-08 13:25:40Z adriana 

The following automatic conversions were performed:

'_exptl_crystal_density_meas' value 'n/a' was changed to '?' - the
value is perceived as not measured.

Automatic conversion script
Id: cif_fix_values 3008 2015-01-20 13:52:24Z robertas 
;
_cod_original_sg_symbol_H-M P-1
_cod_database_code 1506176

loop_
_symmetry_equiv_pos_as_xyz
'x, y, z'
'-x, -y, -z'

loop_
_atom_site_label
_atom_site_type_symbol
_atom_site_fract_x
_atom_site_fract_y
_atom_site_fract_z
_atom_site_U_iso_or_equiv
_atom_site_adp_type
_atom_site_occupancy
_atom_site_symmetry_multiplicity
_atom_site_calc_flag
_atom_site_refinement_flags
O1 O -0.0983(3) 0.3799(3) 0.5966(2) 0.0629(11) Uani 1 1 d .
H1 H -0.0928 0.3440 0.5612 0.076 Uiso 1 1 calc R
O2 O 0.0828(3) 0.2696(3) 0.5414(2) 0.0538(10) Uani 1 1 d .
H2 H 0.0794 0.2237 0.5140 0.065 Uiso 1 1 calc R
O3 O 0.3045(3) 0.1115(3) 0.5941(2) 0.0520(10) Uani 1 1 d .
H3 H 0.2971 0.1435 0.5411 0.062 Uiso 1 1 calc R
C1 C -0.0851(5) 0.2962(5) 0.6823(3) 0.0507(14) Uiso 1 1 d .
H1A H -0.0434 0.3293 0.7182 0.061 Uiso 1 1 calc R
C2 C -0.0076(4) 0.1788(4) 0.6788(3) 0.0448(13) Uiso 1 1 d .
H2A H -0.0520 0.1462 0.6440 0.054 Uiso 1 1 calc R
C3 C 0.1112(4) 0.2014(4) 0.6318(3) 0.0439(13) Uiso 1 1 d .
C4 C 0.1914(4) 0.0849(4) 0.6307(3) 0.0461(13) Uiso 1 1 d .
H4A H 0.2054 0.0329 0.6913 0.055 Uiso 1 1 calc R
C5 C -0.2067(5) 0.2785(5) 0.7206(4) 0.0527(14) Uiso 1 1 d .
C6 C -0.2353(5) 0.2912(5) 0.8015(4) 0.0620(16) Uiso 1 1 d .
H6A H -0.1787 0.3071 0.8340 0.074 Uiso 1 1 calc R
C7 C -0.3500(6) 0.2801(6) 0.8337(5) 0.0784(19) Uiso 1 1 d .
H7A H -0.3709 0.2905 0.8869 0.094 Uiso 1 1 calc R
C8 C -0.4290(6) 0.2542(6) 0.7868(5) 0.082(2) Uiso 1 1 d .
H8A H -0.5041 0.2455 0.8097 0.099 Uiso 1 1 calc R
C9 C -0.4071(6) 0.2402(6) 0.7108(5) 0.081(2) Uiso 1 1 d .
H9A H -0.4649 0.2213 0.6811 0.097 Uiso 1 1 calc R
C10 C -0.2926(6) 0.2547(6) 0.6744(4) 0.0692(17) Uiso 1 1 d .
H10A H -0.2760 0.2481 0.6195 0.083 Uiso 1 1 calc R
C11 C 0.0046(5) 0.0866(5) 0.7721(4) 0.0577(15) Uiso 1 1 d .
H11A H 0.0861 0.0469 0.7820 0.069 Uiso 1 1 calc R
H11B H -0.0133 0.1289 0.8138 0.069 Uiso 1 1 calc R
C12 C -0.0753(7) -0.0069(7) 0.7886(5) 0.100(2) Uiso 1 1 d .
H12A H -0.0642 -0.0411 0.7418 0.120 Uiso 1 1 calc R
H12B H -0.1566 0.0330 0.7847 0.120 Uiso 1 1 calc R
C13 C -0.0593(13) -0.1092(14) 0.8746(9) 0.194(6) Uiso 1 1 d .
H13A H -0.0987 -0.1739 0.8720 0.232 Uiso 1 1 calc R
H13B H 0.0242 -0.1396 0.8870 0.232 Uiso 1 1 calc R
C14 C -0.1009(19) -0.072(2) 0.9284(14) 0.304(11) Uiso 1 1 d .
H14A H -0.0794 -0.1291 0.9847 0.456 Uiso 1 1 calc R
H14B H -0.1856 -0.0560 0.9217 0.456 Uiso 1 1 calc R
H14C H -0.0720 0.0013 0.9232 0.456 Uiso 1 1 calc R
C15 C 0.1817(5) 0.2781(5) 0.6659(3) 0.0509(14) Uiso 1 1 d .
H15A H 0.2460 0.3004 0.6262 0.061 Uiso 1 1 calc R
H15B H 0.1296 0.3513 0.6641 0.061 Uiso 1 1 calc R
C16 C 0.2324(5) 0.2209(5) 0.7554(4) 0.0603(16) Uiso 1 1 d .
H16A H 0.2810 0.1472 0.7671 0.072 Uiso 1 1 calc R
C17 C 0.2144(6) 0.2656(7) 0.8192(5) 0.087(2) Uiso 1 1 d .
H17A H 0.1663 0.3391 0.8102 0.105 Uiso 1 1 calc R
H17B H 0.2496 0.2238 0.8735 0.105 Uiso 1 1 calc R
C18 C 0.1371(5) 0.0166(5) 0.5831(4) 0.0534(14) Uiso 1 1 d .
H18A H 0.1224 0.0670 0.5229 0.064 Uiso 1 1 calc R
H18B H 0.0612 -0.0002 0.6088 0.064 Uiso 1 1 calc R
C19 C 0.2129(5) -0.1002(5) 0.5847(4) 0.0591(16) Uiso 1 1 d .
H19A H 0.2216 -0.1536 0.6444 0.071 Uiso 1 1 calc R
H19B H 0.2912 -0.0845 0.5636 0.071 Uiso 1 1 calc R
C20 C 0.1615(7) -0.1619(6) 0.5295(5) 0.089(2) Uiso 1 1 d .
H20A H 0.2132 -0.2347 0.5327 0.133 Uiso 1 1 calc R
H20B H 0.1538 -0.1100 0.4701 0.133 Uiso 1 1 calc R
H20C H 0.0849 -0.1798 0.5511 0.133 Uiso 1 1 calc R
O4 O 0.4963(3) 0.0517(3) 0.3543(2) 0.0557(11) Uani 1 1 d .
H4 H 0.4726 0.0684 0.3977 0.084 Uiso 1 1 calc R
O5 O 0.3176(3) 0.1671(3) 0.4154(2) 0.0558(11) Uani 1 1 d .
H5 H 0.3633 0.1090 0.4113 0.067 Uiso 1 1 calc R
O6 O 0.2023(3) 0.4018(3) 0.4100(2) 0.0584(11) Uani 1 1 d .
H6 H 0.1861 0.3446 0.4506 0.070 Uiso 1 1 calc R
C21 C 0.5143(5) 0.1598(5) 0.2850(3) 0.0472(13) Uiso 1 1 d .
H21A H 0.5746 0.1963 0.3037 0.057 Uiso 1 1 calc R
C22 C 0.3949(5) 0.2471(5) 0.2693(3) 0.0467(13) Uiso 1 1 d .
H22A H 0.3363 0.2061 0.2535 0.056 Uiso 1 1 calc R
C23 C 0.3490(4) 0.2749(5) 0.3531(3) 0.0467(13) Uiso 1 1 d .
C24 C 0.2334(5) 0.3648(5) 0.3348(4) 0.0527(14) Uiso 1 1 d .
H24A H 0.2492 0.4359 0.2873 0.063 Uiso 1 1 calc R
C25 C 0.5573(5) 0.1273(5) 0.2067(3) 0.0533(14) Uiso 1 1 d .
C26 C 0.5020(5) 0.0539(5) 0.1770(4) 0.0635(16) Uiso 1 1 d .
H26A H 0.4368 0.0228 0.2063 0.076 Uiso 1 1 calc R
C27 C 0.5437(6) 0.0254(6) 0.1025(5) 0.082(2) Uiso 1 1 d .
H27A H 0.5068 -0.0245 0.0823 0.099 Uiso 1 1 calc R
C28 C 0.6384(6) 0.0719(7) 0.0609(5) 0.088(2) Uiso 1 1 d .
H28A H 0.6653 0.0531 0.0116 0.105 Uiso 1 1 calc R
C29 C 0.6940(7) 0.1419(7) 0.0866(5) 0.086(2) Uiso 1 1 d .
H29A H 0.7584 0.1720 0.0554 0.103 Uiso 1 1 calc R
C30 C 0.6562(5) 0.1725(6) 0.1621(4) 0.0663(17) Uiso 1 1 d .
H30A H 0.6962 0.2212 0.1814 0.080 Uiso 1 1 calc R
C31 C 0.4056(5) 0.3590(5) 0.1895(4) 0.0584(15) Uiso 1 1 d .
H31A H 0.3713 0.4297 0.2038 0.070 Uiso 1 1 calc R
H31B H 0.4889 0.3634 0.1778 0.070 Uiso 1 1 calc R
C32 C 0.3458(8) 0.3603(8) 0.1083(6) 0.118(3) Uiso 1 1 d .
H32A H 0.3872 0.2948 0.0906 0.142 Uiso 1 1 calc R
H32B H 0.2657 0.3444 0.1229 0.142 Uiso 1 1 calc R
C33 C 0.3394(10) 0.4698(10) 0.0335(7) 0.144(4) Uiso 1 1 d .
H33A H 0.4179 0.4921 0.0229 0.172 Uiso 1 1 calc R
H33B H 0.2882 0.5336 0.0476 0.172 Uiso 1 1 calc R
C34 C 0.2934(16) 0.4590(16) -0.0488(12) 0.256(8) Uiso 1 1 d .
H34A H 0.2897 0.5343 -0.0948 0.383 Uiso 1 1 calc R
H34B H 0.2156 0.4371 -0.0391 0.383 Uiso 1 1 calc R
H34C H 0.3456 0.3986 -0.0650 0.383 Uiso 1 1 calc R
C35 C 0.4435(5) 0.3140(5) 0.3998(4) 0.0596(16) Uiso 1 1 d .
H35A H 0.4117 0.3178 0.4552 0.072 Uiso 1 1 calc R
H35B H 0.5125 0.2520 0.4123 0.072 Uiso 1 1 calc R
C36 C 0.4832(6) 0.4291(6) 0.3526(4) 0.0732(18) Uiso 1 1 d .
H36A H 0.4254 0.4966 0.3341 0.088 Uiso 1 1 calc R
C37 C 0.5950(7) 0.4436(7) 0.3347(5) 0.100(2) Uiso 1 1 d .
H37A H 0.6552 0.3782 0.3522 0.120 Uiso 1 1 calc R
H37B H 0.6132 0.5193 0.3046 0.120 Uiso 1 1 calc R
C38 C 0.1322(5) 0.3213(5) 0.3058(4) 0.0616(16) Uiso 1 1 d .
H38A H 0.1129 0.2525 0.3528 0.074 Uiso 1 1 calc R
H38B H 0.1573 0.2947 0.2567 0.074 Uiso 1 1 calc R
C39 C 0.0219(6) 0.4130(6) 0.2797(4) 0.0754(19) Uiso 1 1 d .
H39A H 0.0425 0.4853 0.2372 0.091 Uiso 1 1 calc R
H39B H -0.0088 0.4330 0.3305 0.091 Uiso 1 1 calc R
C40 C -0.0755(7) 0.3698(7) 0.2408(5) 0.101(2) Uiso 1 1 d .
H40A H -0.1420 0.4328 0.2229 0.151 Uiso 1 1 calc R
H40B H -0.1002 0.3015 0.2839 0.151 Uiso 1 1 calc R
H40C H -0.0452 0.3481 0.1913 0.151 Uiso 1 1 calc R

loop_
_atom_site_aniso_label
_atom_site_aniso_U_11
_atom_site_aniso_U_22
_atom_site_aniso_U_33
_atom_site_aniso_U_23
_atom_site_aniso_U_13
_atom_site_aniso_U_12
O1 0.071(3) 0.049(2) 0.058(2) -0.0135(19) 0.016(2) 0.0092(19)
O2 0.057(2) 0.048(2) 0.050(2) -0.0154(18) 0.0000(17) 0.0062(17)
O3 0.042(2) 0.053(2) 0.053(2) -0.0149(18) 0.0023(17) 0.0066(17)
O4 0.062(2) 0.050(2) 0.042(2) -0.0060(17) 0.0064(17) 0.0099(18)
O5 0.056(2) 0.042(2) 0.057(2) -0.0088(18) 0.0080(18) 0.0077(17)
O6 0.066(3) 0.043(2) 0.060(2) -0.0159(18) 0.0120(19) 0.0048(18)

loop_
_atom_type_symbol
_atom_type_description
_atom_type_scat_dispersion_real
_atom_type_scat_dispersion_imag
_atom_type_scat_source
C C 0.0033 0.0016 'International Tables Vol C Tables 4.2.6.8 and 6.1.1.4'
H H 0.0000 0.0000 'International Tables Vol C Tables 4.2.6.8 and 6.1.1.4'
O O 0.0106 0.0060 'International Tables Vol C Tables 4.2.6.8 and 6.1.1.4'

loop_
_geom_angle_atom_site_label_1
_geom_angle_atom_site_label_2
_geom_angle_atom_site_label_3
_geom_angle
O1 C1 C5 109.3(4)
O1 C1 C2 108.9(4)
C5 C1 C2 113.6(4)
C11 C2 C3 114.9(4)
C11 C2 C1 108.8(4)
C3 C2 C1 112.3(4)
O2 C3 C4 105.6(4)
O2 C3 C2 107.2(4)
C4 C3 C2 112.9(4)
O2 C3 C15 105.9(4)
C4 C3 C15 110.5(4)
C2 C3 C15 114.1(4)
O3 C4 C18 110.2(4)
O3 C4 C3 109.8(4)
C18 C4 C3 113.7(4)
C10 C5 C6 118.7(5)
C10 C5 C1 120.6(5)
C6 C5 C1 120.6(5)
C5 C6 C7 119.6(6)
C8 C7 C6 119.0(7)
C9 C8 C7 124.2(7)
C8 C9 C10 118.5(7)
C5 C10 C9 119.9(6)
C12 C11 C2 113.8(5)
C11 C12 C13 117.4(8)
C14 C13 C12 107.3(18)
C16 C15 C3 116.1(4)
C17 C16 C15 125.4(6)
C4 C18 C19 114.1(5)
C18 C19 C20 113.1(5)
O4 C21 C25 108.5(4)
O4 C21 C22 107.5(4)
C25 C21 C22 113.6(4)
C31 C22 C21 109.6(4)
C31 C22 C23 114.5(4)
C21 C22 C23 112.5(4)
O5 C23 C24 104.9(4)
O5 C23 C22 108.6(4)
C24 C23 C22 111.3(4)
O5 C23 C35 105.7(4)
C24 C23 C35 111.9(4)
C22 C23 C35 113.7(4)
O6 C24 C38 111.1(4)
O6 C24 C23 110.0(4)
C38 C24 C23 114.2(4)
C26 C25 C30 119.0(5)
C26 C25 C21 121.4(5)
C30 C25 C21 119.6(5)
C25 C26 C27 120.3(6)
C28 C27 C26 118.8(7)
C29 C28 C27 123.2(8)
C28 C29 C30 120.3(7)
C25 C30 C29 118.4(6)
C32 C31 C22 113.9(5)
C33 C32 C31 116.8(8)
C32 C33 C34 113.8(10)
C36 C35 C23 116.8(5)
C37 C36 C35 124.9(7)
C24 C38 C39 114.4(5)
C38 C39 C40 113.0(5)

loop_
_geom_bond_atom_site_label_1
_geom_bond_atom_site_label_2
_geom_bond_distance
O1 C1 1.420(6)
O2 C3 1.448(6)
O3 C4 1.441(6)
C1 C5 1.518(7)
C1 C2 1.554(7)
C2 C11 1.551(7)
C2 C3 1.549(7)
C3 C4 1.548(7)
C3 C15 1.552(7)
C4 C18 1.507(7)
C5 C10 1.379(8)
C5 C6 1.393(8)
C6 C7 1.402(8)
C7 C8 1.339(9)
C8 C9 1.310(9)
C9 C10 1.426(9)
C11 C12 1.507(8)
C12 C13 1.520(15)
C13 C14 1.16(2)
C15 C16 1.485(7)
C16 C17 1.309(8)
C18 C19 1.517(7)
C19 C20 1.520(8)
O4 C21 1.448(6)
O5 C23 1.444(6)
O6 C24 1.446(6)
C21 C25 1.493(7)
C21 C22 1.554(7)
C22 C31 1.546(7)
C22 C23 1.558(7)
C23 C24 1.535(7)
C23 C35 1.556(7)
C24 C38 1.494(7)
C25 C26 1.374(7)
C25 C30 1.404(8)
C26 C27 1.408(8)
C27 C28 1.352(9)
C28 C29 1.305(9)
C29 C30 1.424(9)
C31 C32 1.505(10)
C32 C33 1.460(12)
C33 C34 1.508(17)
C35 C36 1.474(8)
C36 C37 1.326(9)
C38 C39 1.506(8)
C39 C40 1.539(9)

loop_
_geom_torsion_atom_site_label_1
_geom_torsion_atom_site_label_2
_geom_torsion_atom_site_label_3
_geom_torsion_atom_site_label_4
_geom_torsion
O1 C1 C2 C11 -178.8(4)
C5 C1 C2 C11 -56.9(6)
O1 C1 C2 C3 52.8(6)
C5 C1 C2 C3 174.8(4)
C11 C2 C3 O2 168.8(4)
C1 C2 C3 O2 -66.2(5)
C11 C2 C3 C4 52.9(6)
C1 C2 C3 C4 177.9(4)
C11 C2 C3 C15 -74.4(6)
C1 C2 C3 C15 50.7(6)
O2 C3 C4 O3 68.9(5)
C2 C3 C4 O3 -174.3(4)
C15 C3 C4 O3 -45.1(5)
O2 C3 C4 C18 -55.1(5)
C2 C3 C4 C18 61.7(6)
C15 C3 C4 C18 -169.1(4)
O1 C1 C5 C10 49.7(7)
C2 C1 C5 C10 -72.0(7)
O1 C1 C5 C6 -127.5(5)
C2 C1 C5 C6 110.8(6)
C10 C5 C6 C7 -0.2(9)
C1 C5 C6 C7 177.0(5)
C5 C6 C7 C8 1.7(9)
C6 C7 C8 C9 -1.2(11)
C7 C8 C9 C10 -0.8(11)
C6 C5 C10 C9 -1.8(9)
C1 C5 C10 C9 -179.0(5)
C8 C9 C10 C5 2.3(10)
C3 C2 C11 C12 -131.7(6)
C1 C2 C11 C12 101.5(6)
C2 C11 C12 C13 173.2(8)
C11 C12 C13 C14 75.3(19)
O2 C3 C15 C16 -173.6(4)
C4 C3 C15 C16 -59.7(6)
C2 C3 C15 C16 68.8(6)
C3 C15 C16 C17 -125.3(6)
O3 C4 C18 C19 58.5(6)
C3 C4 C18 C19 -177.7(4)
C4 C18 C19 C20 -174.9(5)
O4 C21 C22 C31 -174.2(4)
C25 C21 C22 C31 -54.2(6)
O4 C21 C22 C23 57.3(5)
C25 C21 C22 C23 177.3(4)
C31 C22 C23 O5 167.1(4)
C21 C22 C23 O5 -67.0(5)
C31 C22 C23 C24 52.0(6)
C21 C22 C23 C24 177.9(4)
C31 C22 C23 C35 -75.5(6)
C21 C22 C23 C35 50.4(6)
O5 C23 C24 O6 70.9(5)
C22 C23 C24 O6 -171.8(4)
C35 C23 C24 O6 -43.3(6)
O5 C23 C24 C38 -54.8(6)
C22 C23 C24 C38 62.6(6)
C35 C23 C24 C38 -168.9(5)
O4 C21 C25 C26 48.2(7)
C22 C21 C25 C26 -71.3(7)
O4 C21 C25 C30 -131.9(5)
C22 C21 C25 C30 108.7(6)
C30 C25 C26 C27 -0.5(9)
C21 C25 C26 C27 179.4(6)
C25 C26 C27 C28 -0.2(10)
C26 C27 C28 C29 0.3(11)
C27 C28 C29 C30 0.4(12)
C26 C25 C30 C29 1.2(9)
C21 C25 C30 C29 -178.8(6)
C28 C29 C30 C25 -1.1(10)
C21 C22 C31 C32 103.6(6)
C23 C22 C31 C32 -128.9(6)
C22 C31 C32 C33 172.5(8)
C31 C32 C33 C34 172.2(10)
O5 C23 C35 C36 -174.6(5)
C24 C23 C35 C36 -60.9(7)
C22 C23 C35 C36 66.3(7)
C23 C35 C36 C37 -124.7(7)
O6 C24 C38 C39 60.4(6)
C23 C24 C38 C39 -174.6(5)
C24 C38 C39 C40 173.7(5)
